data_4060719
loop_
_publ_author_name
'Eberhardt, Robert'
'Allmendinger, Markus'
'Luinstra, Gerrit, A.'
'Rieger, Bernhard'

_publ_section_title
;
The Etylsulfinate Ligand: A Highly Efficient Initiating Group
 for the Zinc beta-Diiminate Catalyzed Copolymerization
  Reaction of CO2 and Epoxides
;
_journal_name_full Organometallics
_journal_year 2003
_chemical_formula_sum 'C64 H96 Cl4 N4 O4 S2 Zn2'
_chemical_formula_weight 1322.11
_space_group_IT_number 15
_symmetry_cell_setting monoclinic
_symmetry_space_group_name_Hall '-C 2yc'
_symmetry_space_group_name_H-M 'C 1 2/c 1'
_cell_angle_alpha 90.00
_cell_angle_beta 101.19(2)
_cell_angle_gamma 90.00
_cell_formula_units_Z 4
_cell_length_a 20.752(4)
_cell_length_b 12.4136(16)
_cell_length_c 27.113(5)
_cell_measurement_temperature 220(2)
_cell_volume 6852(2)
_diffrn_ambient_temperature 220(2)
_exptl_crystal_density_diffrn 1.282
_cod_original_sg_symbol_H-M 'C 2/c'
_cod_database_code 4060719

loop_
_symmetry_equiv_pos_as_xyz
'x, y, z'
'x, -y, z+1/2'
'x+1/2, y+1/2, z'
'x+1/2, -y+1/2, z+1/2'
'-x, -y, -z'
'-x, y, -z-1/2'
'-x+1/2, -y+1/2, -z'
'-x+1/2, y+1/2, -z-1/2'

loop_
_atom_site_label
_atom_site_type_symbol
_atom_site_fract_x
_atom_site_fract_y
_atom_site_fract_z
_atom_site_U_iso_or_equiv
_atom_site_adp_type
_atom_site_occupancy
_atom_site_symmetry_multiplicity
_atom_site_calc_flag
_atom_site_refinement_flags
_atom_site_disorder_assembly
_atom_site_disorder_group
Zn Zn 0.714824(16) 0.19205(3) 0.412673(11) 0.02427(12) Uani 1 1 d . . .
S S 0.75480(4) 0.39686(6) 0.47934(3) 0.02654(18) Uani 1 1 d . . .
O1 O 0.76418(10) 0.32758(16) 0.43487(7) 0.0324(5) Uani 1 1 d . . .
O2 O 0.80671(10) 0.36394(17) 0.52501(7) 0.0331(5) Uani 1 1 d . . .
N1 N 0.64506(11) 0.21730(19) 0.35296(8) 0.0264(5) Uani 1 1 d . . .
N2 N 0.77209(11) 0.09414(19) 0.38326(8) 0.0268(5) Uani 1 1 d . . .
C1 C 0.65965(14) 0.1992(2) 0.30806(11) 0.0306(7) Uani 1 1 d . . .
C2 C 0.71861(15) 0.1525(3) 0.30023(11) 0.0331(7) Uani 1 1 d . . .
H2 H 0.7268 0.1605 0.2675 0.050 Uiso 1 1 calc R . .
C3 C 0.76727(14) 0.0958(2) 0.33348(11) 0.0291(6) Uani 1 1 d . . .
C4 C 0.61094(17) 0.2277(3) 0.26059(12) 0.0462(9) Uani 1 1 d . . .
H4A H 0.5676 0.2362 0.2684 0.069 Uiso 1 1 calc R . .
H4B H 0.6100 0.1706 0.2361 0.069 Uiso 1 1 calc R . .
H4C H 0.6241 0.2946 0.2469 0.069 Uiso 1 1 calc R . .
C5 C 0.81516(17) 0.0322(3) 0.30945(13) 0.0422(8) Uani 1 1 d . . .
H5A H 0.8515 0.0082 0.3352 0.063 Uiso 1 1 calc R . .
H5B H 0.8317 0.0775 0.2855 0.063 Uiso 1 1 calc R . .
H5C H 0.7930 -0.0299 0.2922 0.063 Uiso 1 1 calc R . .
C6 C 0.57997(14) 0.2531(3) 0.35688(10) 0.0295(7) Uani 1 1 d . . .
C7 C 0.56349(15) 0.3626(3) 0.35202(11) 0.0335(7) Uani 1 1 d . . .
C8 C 0.49997(16) 0.3921(3) 0.35708(12) 0.0397(8) Uani 1 1 d . . .
H8 H 0.4874 0.4648 0.3532 0.059 Uiso 1 1 calc R . .
C9 C 0.45606(15) 0.3190(3) 0.36740(13) 0.0434(8) Uani 1 1 d . . .
H9 H 0.4139 0.3413 0.3709 0.065 Uiso 1 1 calc R . .
C10 C 0.47340(16) 0.2108(3) 0.37277(12) 0.0410(8) Uani 1 1 d . . .
H10 H 0.4427 0.1605 0.3800 0.061 Uiso 1 1 calc R . .
C11 C 0.53527(15) 0.1760(3) 0.36768(11) 0.0326(7) Uani 1 1 d . . .
C12 C 0.55312(16) 0.0573(3) 0.37314(13) 0.0407(8) Uani 1 1 d . . .
H12 H 0.6002 0.0529 0.3889 0.061 Uiso 1 1 calc R . .
C13 C 0.51501(19) -0.0040(3) 0.40680(16) 0.0569(10) Uani 1 1 d . . .
H13A H 0.5171 0.0350 0.4380 0.085 Uiso 1 1 calc R . .
H13B H 0.5341 -0.0750 0.4139 0.085 Uiso 1 1 calc R . .
H13C H 0.4695 -0.0112 0.3899 0.085 Uiso 1 1 calc R . .
C14 C 0.5446(2) 0.0017(3) 0.32171(16) 0.0626(11) Uani 1 1 d . . .
H14A H 0.5001 0.0127 0.3034 0.094 Uiso 1 1 calc R . .
H14B H 0.5529 -0.0748 0.3265 0.094 Uiso 1 1 calc R . .
H14C H 0.5754 0.0322 0.3028 0.094 Uiso 1 1 calc R . .
C15 C 0.61087(17) 0.4497(3) 0.34297(13) 0.0420(8) Uani 1 1 d . . .
H15 H 0.6531 0.4152 0.3405 0.063 Uiso 1 1 calc R . .
C16 C 0.62321(19) 0.5288(3) 0.38668(14) 0.0496(9) Uani 1 1 d . . .
H16A H 0.5826 0.5655 0.3888 0.074 Uiso 1 1 calc R . .
H16B H 0.6559 0.5812 0.3814 0.074 Uiso 1 1 calc R . .
H16C H 0.6390 0.4900 0.4177 0.074 Uiso 1 1 calc R . .
C17 C 0.5861(2) 0.5128(4) 0.29388(15) 0.0645(11) Uani 1 1 d . . .
H17A H 0.5763 0.4628 0.2659 0.097 Uiso 1 1 calc R . .
H17B H 0.6197 0.5629 0.2882 0.097 Uiso 1 1 calc R . .
H17C H 0.5466 0.5522 0.2967 0.097 Uiso 1 1 calc R . .
C18 C 0.81137(14) 0.0146(2) 0.41415(10) 0.0296(7) Uani 1 1 d . . .
C19 C 0.86867(15) 0.0468(3) 0.44745(11) 0.0328(7) Uani 1 1 d . . .
C20 C 0.90222(17) -0.0305(3) 0.48040(13) 0.0415(8) Uani 1 1 d . . .
H20 H 0.9407 -0.0107 0.5029 0.062 Uiso 1 1 calc R . .
C21 C 0.87992(18) -0.1353(3) 0.48043(14) 0.0462(9) Uani 1 1 d . . .
H21 H 0.9031 -0.1859 0.5029 0.069 Uiso 1 1 calc R . .
C22 C 0.82398(17) -0.1652(3) 0.44764(14) 0.0440(8) Uani 1 1 d . . .
H22 H 0.8091 -0.2367 0.4480 0.066 Uiso 1 1 calc R . .
C23 C 0.78836(15) -0.0919(3) 0.41361(12) 0.0346(7) Uani 1 1 d . . .
C24 C 0.72662(18) -0.1315(3) 0.37906(13) 0.0441(8) Uani 1 1 d . . .
H24 H 0.7083 -0.0710 0.3569 0.066 Uiso 1 1 calc R . .
C25 C 0.7417(2) -0.2249(3) 0.34534(17) 0.0638(11) Uani 1 1 d . . .
H25A H 0.7754 -0.2025 0.3272 0.096 Uiso 1 1 calc R . .
H25B H 0.7022 -0.2439 0.3215 0.096 Uiso 1 1 calc R . .
H25C H 0.7570 -0.2869 0.3661 0.096 Uiso 1 1 calc R . .
C26 C 0.67483(18) -0.1667(3) 0.40836(15) 0.0521(9) Uani 1 1 d . . .
H26A H 0.6921 -0.2248 0.4310 0.078 Uiso 1 1 calc R . .
H26B H 0.6361 -0.1914 0.3851 0.078 Uiso 1 1 calc R . .
H26C H 0.6633 -0.1063 0.4276 0.078 Uiso 1 1 calc R . .
C27 C 0.89495(16) 0.1605(3) 0.44805(13) 0.0389(8) Uani 1 1 d . . .
H27 H 0.8576 0.2086 0.4347 0.058 Uiso 1 1 calc R . .
C28 C 0.92593(19) 0.2006(3) 0.50063(15) 0.0543(10) Uani 1 1 d . . .
H28A H 0.8957 0.1887 0.5232 0.081 Uiso 1 1 calc R . .
H28B H 0.9354 0.2769 0.4992 0.081 Uiso 1 1 calc R . .
H28C H 0.9664 0.1615 0.5128 0.081 Uiso 1 1 calc R . .
C29 C 0.9445(2) 0.1697(3) 0.41340(15) 0.0566(10) Uani 1 1 d . . .
H29A H 0.9800 0.1188 0.4240 0.085 Uiso 1 1 calc R . .
H29B H 0.9621 0.2422 0.4151 0.085 Uiso 1 1 calc R . .
H29C H 0.9229 0.1538 0.3791 0.085 Uiso 1 1 calc R . .
C30 C 0.78857(17) 0.5224(2) 0.46304(13) 0.0372(7) Uani 1 1 d . . .
H30A H 0.7660 0.5437 0.4293 0.056 Uiso 1 1 calc R . .
H30B H 0.7802 0.5782 0.4866 0.056 Uiso 1 1 calc R . .
C31 C 0.86115(18) 0.5169(3) 0.46407(15) 0.0521(9) Uani 1 1 d . . .
H31A H 0.8842 0.5022 0.4981 0.078 Uiso 1 1 calc R . .
H31B H 0.8760 0.5851 0.4529 0.078 Uiso 1 1 calc R . .
H31C H 0.8701 0.4598 0.4419 0.078 Uiso 1 1 calc R . .
Cl1 Cl 0.19679(10) 0.50921(12) 0.17311(5) 0.1049(5) Uani 1 1 d . . .
Cl2 Cl 0.12689(11) 0.3377(2) 0.21350(8) 0.1398(7) Uani 1 1 d . . .
C32 C 0.1776(4) 0.3729(5) 0.1735(2) 0.108(2) Uani 1 1 d . . .
H32A H 0.1568 0.3515 0.1394 0.162 Uiso 1 1 calc R . .
H32B H 0.2186 0.3320 0.1827 0.162 Uiso 1 1 calc R . .

loop_
_atom_site_aniso_label
_atom_site_aniso_U_11
_atom_site_aniso_U_22
_atom_site_aniso_U_33
_atom_site_aniso_U_23
_atom_site_aniso_U_13
_atom_site_aniso_U_12
Zn 0.02310(19) 0.02850(19) 0.02072(17) -0.00086(14) 0.00304(12) 0.00250(15)
S 0.0267(4) 0.0281(4) 0.0252(4) 0.0001(3) 0.0059(3) 0.0008(3)
O1 0.0355(12) 0.0345(11) 0.0283(10) -0.0041(9) 0.0086(9) -0.0038(9)
O2 0.0303(11) 0.0415(12) 0.0273(11) 0.0059(9) 0.0049(9) 0.0026(10)
N1 0.0205(12) 0.0331(13) 0.0248(12) -0.0032(10) 0.0025(9) 0.0019(10)
N2 0.0258(13) 0.0281(13) 0.0261(12) 0.0010(10) 0.0043(10) 0.0036(10)
C1 0.0289(16) 0.0357(16) 0.0265(15) -0.0038(13) 0.0033(12) 0.0001(14)
C2 0.0332(17) 0.0443(18) 0.0223(14) -0.0003(13) 0.0066(13) 0.0036(14)
C3 0.0288(16) 0.0317(16) 0.0273(15) -0.0013(12) 0.0065(12) 0.0001(13)
C4 0.042(2) 0.070(2) 0.0248(16) -0.0045(16) -0.0003(14) 0.0146(18)
C5 0.0403(19) 0.052(2) 0.0371(17) -0.0041(15) 0.0137(15) 0.0143(17)
C6 0.0235(15) 0.0413(18) 0.0223(14) -0.0018(13) 0.0009(12) 0.0032(13)
C7 0.0282(16) 0.0431(19) 0.0293(16) -0.0010(13) 0.0060(13) 0.0053(14)
C8 0.0320(18) 0.0469(19) 0.0392(18) -0.0009(15) 0.0048(14) 0.0117(16)
C9 0.0222(16) 0.063(2) 0.0439(19) 0.0016(17) 0.0048(14) 0.0103(17)
C10 0.0258(16) 0.058(2) 0.0384(18) 0.0023(16) 0.0044(14) -0.0042(16)
C11 0.0261(16) 0.0420(18) 0.0283(15) -0.0013(13) 0.0021(12) -0.0021(14)
C12 0.0290(17) 0.0441(19) 0.0464(19) 0.0010(16) 0.0013(15) -0.0037(15)
C13 0.043(2) 0.054(2) 0.074(3) 0.014(2) 0.0128(19) -0.0061(18)
C14 0.074(3) 0.049(2) 0.064(3) -0.0113(19) 0.011(2) -0.004(2)
C15 0.0365(19) 0.0395(18) 0.053(2) 0.0036(16) 0.0154(16) 0.0061(15)
C16 0.046(2) 0.045(2) 0.055(2) -0.0031(17) 0.0036(18) -0.0020(17)
C17 0.079(3) 0.065(3) 0.052(2) 0.016(2) 0.018(2) -0.002(2)
C18 0.0270(16) 0.0365(17) 0.0263(15) -0.0008(13) 0.0076(12) 0.0066(13)
C19 0.0270(16) 0.0387(17) 0.0332(16) -0.0008(13) 0.0071(13) 0.0067(14)
C20 0.0306(17) 0.051(2) 0.0409(18) 0.0044(16) 0.0020(14) 0.0111(16)
C21 0.040(2) 0.047(2) 0.050(2) 0.0162(17) 0.0073(17) 0.0168(17)
C22 0.043(2) 0.0375(19) 0.053(2) 0.0093(16) 0.0128(17) 0.0063(16)
C23 0.0322(17) 0.0358(18) 0.0370(16) 0.0022(14) 0.0097(14) 0.0027(14)
C24 0.048(2) 0.0339(18) 0.048(2) 0.0002(15) 0.0029(17) -0.0009(16)
C25 0.074(3) 0.054(2) 0.064(3) -0.018(2) 0.013(2) -0.007(2)
C26 0.042(2) 0.047(2) 0.066(2) -0.0049(18) 0.0064(18) -0.0055(17)
C27 0.0297(17) 0.0383(18) 0.0446(19) -0.0031(14) -0.0030(14) 0.0073(14)
C28 0.042(2) 0.054(2) 0.063(2) -0.019(2) -0.0008(18) 0.0060(18)
C29 0.058(2) 0.052(2) 0.059(2) -0.0004(18) 0.0105(19) -0.0173(19)
C30 0.046(2) 0.0250(16) 0.0412(18) 0.0030(13) 0.0101(15) -0.0018(14)
C31 0.047(2) 0.048(2) 0.062(2) 0.0080(18) 0.0133(18) -0.0120(18)
Cl1 0.1538(15) 0.0863(9) 0.0704(8) -0.0248(7) 0.0113(9) -0.0039(10)
Cl2 0.1446(17) 0.1556(18) 0.1292(15) 0.0325(13) 0.0515(13) 0.0362(14)
C32 0.165(6) 0.086(4) 0.079(4) 0.007(3) 0.043(4) 0.049(4)

loop_
_geom_bond_atom_site_label_1
_geom_bond_atom_site_label_2
_geom_bond_distance
_geom_bond_site_symmetry_2
_geom_bond_publ_flag
Zn O2 1.957(2) 7_656 ?
Zn N2 1.973(2) . ?
Zn N1 1.976(2) . ?
Zn O1 2.001(2) . ?
S O1 1.524(2) . ?
S O2 1.531(2) . ?
S C30 1.799(3) . ?
O2 Zn 1.957(2) 7_656 ?
N1 C1 1.329(4) . ?
N1 C6 1.445(4) . ?
N2 C3 1.334(4) . ?
N2 C18 1.441(4) . ?
C1 C2 1.407(4) . ?
C1 C4 1.516(4) . ?
C2 C3 1.405(4) . ?
C3 C5 1.512(4) . ?
C6 C7 1.401(4) . ?
C6 C11 1.403(4) . ?
C7 C8 1.400(4) . ?
C7 C15 1.513(5) . ?
C8 C9 1.353(5) . ?
C9 C10 1.390(5) . ?
C10 C11 1.387(5) . ?
C11 C12 1.520(5) . ?
C12 C13 1.523(5) . ?
C12 C14 1.535(5) . ?
C15 C16 1.522(5) . ?
C15 C17 1.544(5) . ?
C18 C19 1.405(4) . ?
C18 C23 1.405(4) . ?
C19 C20 1.401(5) . ?
C19 C27 1.512(5) . ?
C20 C21 1.380(5) . ?
C21 C22 1.370(5) . ?
C22 C23 1.400(5) . ?
C23 C24 1.515(5) . ?
C24 C26 1.519(5) . ?
C24 C25 1.546(5) . ?
C27 C29 1.526(5) . ?
C27 C28 1.529(5) . ?
C30 C31 1.502(5) . ?
Cl1 C32 1.739(7) . ?
Cl2 C32 1.707(7) . ?
